data_7215326
loop_
_publ_author_name
'Ma, Ji-Cheng'
'Liu, Ying-Ying'
'Yang, Jin'
'Liu, Yun-Yu'
'Ma, Jian-Fang'

_publ_section_title
;
 A series of lanthanide-transition metal coordination polymers with mixed
 ligands: syntheses, structures, photoluminescence and magnetic properties
;
_journal_issue 10
_journal_name_full CrystEngComm
_journal_page_first 3498
_journal_paper_doi 10.1039/c0ce00724b
_journal_volume 13
_journal_year 2011
_chemical_formula_moiety 'C50 H36 Co Er2 N4 O17, 2(H2 O)'
_chemical_formula_sum 'C50 H40 Co Er2 N4 O19'
_chemical_formula_weight 1394.31
_chemical_name_systematic
;
?
;
_space_group_IT_number 14
_symmetry_cell_setting monoclinic
_symmetry_space_group_name_Hall '-P 2ybc'
_symmetry_space_group_name_H-M 'P 1 21/c 1'
_atom_sites_solution_hydrogens geom
_atom_sites_solution_primary direct
_atom_sites_solution_secondary difmap
_audit_creation_method SHELXL-97
_cell_angle_alpha 90
_cell_angle_beta 93.315(2)
_cell_angle_gamma 90
_cell_formula_units_Z 4
_cell_length_a 14.2400(13)
_cell_length_b 13.6510(14)
_cell_length_c 25.338(3)
_cell_measurement_temperature 293(2)
_cell_measurement_theta_max 25.1
_cell_measurement_theta_min 1.4
_cell_volume 4917.2(9)
_computing_cell_refinement 'SAINT (Bruker, 1999)'
_computing_data_collection 'SMART (Bruker, 1997)'
_computing_data_reduction SAINT
_computing_molecular_graphics 'SHELXTL-PLUS (Sheldrick, 1990)'
_computing_publication_material SHELXL-97
_computing_structure_refinement 'SHELXL-97 (Sheldrick, 1997)'
_computing_structure_solution 'SHELXS-97 (Sheldrick, 1997)'
_diffrn_ambient_temperature 293(2)
_diffrn_measured_fraction_theta_full 1.000
_diffrn_measured_fraction_theta_max 0.999
_diffrn_measurement_device_type 'Bruker APEX CCD area-detector'
_diffrn_measurement_method '\w scans'
_diffrn_radiation_monochromator graphite
_diffrn_radiation_source 'fine-focus sealed tube'
_diffrn_radiation_type MoK\a
_diffrn_radiation_wavelength 0.71069
_diffrn_reflns_av_R_equivalents 0.1009
_diffrn_reflns_av_sigmaI/netI 0.1250
_diffrn_reflns_limit_h_max 11
_diffrn_reflns_limit_h_min -16
_diffrn_reflns_limit_k_max 16
_diffrn_reflns_limit_k_min -15
_diffrn_reflns_limit_l_max 30
_diffrn_reflns_limit_l_min -26
_diffrn_reflns_number 24817
_diffrn_reflns_theta_full 25.00
_diffrn_reflns_theta_max 25.07
_diffrn_reflns_theta_min 1.43
_exptl_absorpt_coefficient_mu 3.799
_exptl_absorpt_correction_T_max 0.588
_exptl_absorpt_correction_T_min 0.465
_exptl_absorpt_correction_type multi-scan
_exptl_absorpt_process_details 'SADABS (Sheldrick, 1996)'
_exptl_crystal_colour green
_exptl_crystal_density_diffrn 1.883
_exptl_crystal_density_method 'not measured'
_exptl_crystal_description block
_exptl_crystal_F_000 2732
_exptl_crystal_size_max 0.23
_exptl_crystal_size_mid 0.17
_exptl_crystal_size_min 0.14
_refine_diff_density_max 1.032
_refine_diff_density_min -1.149
_refine_diff_density_rms 0.287
_refine_ls_extinction_method none
_refine_ls_goodness_of_fit_ref 0.969
_refine_ls_hydrogen_treatment constr
_refine_ls_matrix_type full
_refine_ls_number_parameters 685
_refine_ls_number_reflns 8730
_refine_ls_number_restraints 0
_refine_ls_restrained_S_all 0.969
_refine_ls_R_factor_all 0.1086
_refine_ls_R_factor_gt 0.0532
_refine_ls_shift/su_max 0.001
_refine_ls_shift/su_mean 0.000
_refine_ls_structure_factor_coef Fsqd
_refine_ls_weighting_details 'calc w=1/[\s^2^(Fo^2^)+(0.0494P)^2^+0.0000P] where P=(Fo^2^+2Fc^2^)/3'
_refine_ls_weighting_scheme calc
_refine_ls_wR_factor_gt 0.0987
_refine_ls_wR_factor_ref 0.1298
_reflns_number_gt 5303
_reflns_number_total 8730
_reflns_threshold_expression >2sigma(I)
_cod_data_source_file c0ce00724b.txt
_cod_data_source_block compound3
_cod_original_cell_volume 4917.2(8)
_cod_original_sg_symbol_H-M 'P 21/c'
_cod_database_code 7215326

loop_
_symmetry_equiv_pos_as_xyz
'x, y, z'
'-x, y+1/2, -z+1/2'
'-x, -y, -z'
'x, -y-1/2, z-1/2'

loop_
_atom_site_label
_atom_site_type_symbol
_atom_site_fract_x
_atom_site_fract_y
_atom_site_fract_z
_atom_site_U_iso_or_equiv
_atom_site_adp_type
_atom_site_occupancy
_atom_site_symmetry_multiplicity
_atom_site_calc_flag
_atom_site_refinement_flags
Co1 Co 0.83015(11) 0.65220(11) -0.01607(6) 0.0349(4) Uani 1 1 d .
Er1 Er 1.36265(4) 0.64236(3) 0.321590(19) 0.02410(15) Uani 1 1 d .
Er2 Er 1.34923(4) 0.87745(3) 0.207900(19) 0.02489(15) Uani 1 1 d .
C1 C 1.1155(8) 0.6461(8) 0.2009(4) 0.032(3) Uani 1 1 d .
C2 C 1.0877(8) 0.5569(8) 0.2201(5) 0.036(3) Uani 1 1 d .
H2 H 1.1140 0.5335 0.2521 0.043 Uiso 1 1 calc R
C3 C 1.0195(9) 0.5014(8) 0.1911(5) 0.049(4) Uani 1 1 d .
H3 H 1.0021 0.4397 0.2026 0.059 Uiso 1 1 calc R
C4 C 0.9793(9) 0.5406(8) 0.1455(5) 0.041(3) Uani 1 1 d .
H4 H 0.9342 0.5040 0.1262 0.050 Uiso 1 1 calc R
C5 C 1.0025(8) 0.6312(8) 0.1269(5) 0.036(3) Uani 1 1 d .
C6 C 1.0712(8) 0.6849(8) 0.1563(4) 0.032(3) Uani 1 1 d .
H6 H 1.0868 0.7476 0.1455 0.039 Uiso 1 1 calc R
C7 C 1.1928(8) 0.7025(8) 0.2314(5) 0.031(3) Uani 1 1 d .
C8 C 0.9547(8) 0.6786(10) 0.0783(5) 0.039(3) Uani 1 1 d .
C9 C 1.4313(7) 0.9409(7) 0.3595(4) 0.024(3) Uani 1 1 d .
C10 C 1.4176(8) 0.9742(8) 0.4108(4) 0.032(3) Uani 1 1 d .
H10 H 1.3851 0.9360 0.4340 0.038 Uiso 1 1 calc R
C11 C 1.4531(10) 1.0644(9) 0.4264(5) 0.058(4) Uani 1 1 d .
H11 H 1.4435 1.0877 0.4601 0.070 Uiso 1 1 calc R
C12 C 1.5018(8) 1.1192(8) 0.3927(5) 0.039(3) Uani 1 1 d .
H12 H 1.5259 1.1795 0.4040 0.047 Uiso 1 1 calc R
C13 C 1.5163(8) 1.0884(7) 0.3431(4) 0.023(3) Uani 1 1 d .
C14 C 1.4838(8) 0.9979(7) 0.3267(4) 0.025(3) Uani 1 1 d .
H14 H 1.4970 0.9748 0.2934 0.030 Uiso 1 1 calc R
C15 C 1.5710(8) 1.1509(7) 0.3058(4) 0.028(3) Uani 1 1 d .
C16 C 1.3915(8) 0.8420(8) 0.3425(4) 0.027(3) Uani 1 1 d .
C17 C 1.2411(9) 0.5264(7) 0.5566(4) 0.030(3) Uani 1 1 d .
C18 C 1.1562(9) 0.4798(8) 0.5503(5) 0.038(3) Uani 1 1 d .
H18 H 1.1247 0.4613 0.5798 0.046 Uiso 1 1 calc R
C19 C 1.1163(8) 0.4596(8) 0.4995(5) 0.039(3) Uani 1 1 d .
H19 H 1.0605 0.4241 0.4953 0.047 Uiso 1 1 calc R
C20 C 1.1601(9) 0.4925(8) 0.4562(5) 0.042(3) Uani 1 1 d .
H20 H 1.1316 0.4834 0.4226 0.050 Uiso 1 1 calc R
C21 C 1.2460(8) 0.5390(8) 0.4620(4) 0.028(3) Uani 1 1 d .
C22 C 1.2858(8) 0.5554(7) 0.5113(4) 0.031(3) Uani 1 1 d .
H22 H 1.3439 0.5865 0.5150 0.037 Uiso 1 1 calc R
C23 C 1.2822(9) 0.5528(8) 0.6108(4) 0.032(3) Uani 1 1 d .
C24 C 1.2933(9) 0.5752(8) 0.4145(5) 0.035(3) Uani 1 1 d .
C25 C 1.2817(8) 1.1575(7) 0.2686(4) 0.025(3) Uani 1 1 d .
C26 C 1.1927(8) 1.1779(8) 0.2846(5) 0.037(3) Uani 1 1 d .
H26 H 1.1472 1.1290 0.2836 0.044 Uiso 1 1 calc R
C27 C 1.1709(9) 1.2716(9) 0.3023(5) 0.048(4) Uani 1 1 d .
H27 H 1.1103 1.2854 0.3120 0.058 Uiso 1 1 calc R
C28 C 1.2384(8) 1.3436(8) 0.3055(5) 0.042(3) Uani 1 1 d .
H28 H 1.2239 1.4056 0.3179 0.050 Uiso 1 1 calc R
C29 C 1.3291(8) 1.3233(7) 0.2900(4) 0.025(3) Uani 1 1 d .
C30 C 1.3502(8) 1.2319(6) 0.2702(4) 0.024(3) Uani 1 1 d .
H30 H 1.4093 1.2198 0.2579 0.029 Uiso 1 1 calc R
C31 C 1.3049(8) 1.0584(8) 0.2499(4) 0.030(3) Uani 1 1 d .
C32 C 1.4048(8) 1.4008(8) 0.2979(4) 0.028(3) Uani 1 1 d .
C33 C 0.7119(10) 0.7798(9) 0.0486(5) 0.044(3) Uani 1 1 d .
H33 H 0.7643 0.7782 0.0722 0.053 Uiso 1 1 calc R
C34 C 0.6352(11) 0.8328(10) 0.0612(6) 0.059(4) Uani 1 1 d .
H34 H 0.6366 0.8678 0.0927 0.070 Uiso 1 1 calc R
C35 C 0.5570(11) 0.8350(9) 0.0282(6) 0.058(4) Uani 1 1 d .
H35 H 0.5044 0.8705 0.0370 0.070 Uiso 1 1 calc R
C36 C 0.5568(10) 0.7834(10) -0.0188(6) 0.061(4) Uani 1 1 d .
H36 H 0.5041 0.7833 -0.0422 0.074 Uiso 1 1 calc R
C37 C 0.6378(9) 0.7312(9) -0.0303(5) 0.042(3) Uani 1 1 d .
C38 C 0.6452(9) 0.6679(10) -0.0779(5) 0.052(4) Uani 1 1 d .
H38A H 0.6196 0.6036 -0.0709 0.062 Uiso 1 1 calc R
H38B H 0.6081 0.6962 -0.1074 0.062 Uiso 1 1 calc R
C39 C 0.7947(9) 0.4387(10) 0.0083(7) 0.061(4) Uani 1 1 d .
H39 H 0.8161 0.4555 0.0425 0.073 Uiso 1 1 calc R
C40 C 0.7656(11) 0.3423(11) -0.0027(8) 0.081(6) Uani 1 1 d .
H40 H 0.7636 0.2962 0.0242 0.097 Uiso 1 1 calc R
C41 C 0.7403(12) 0.3179(12) -0.0534(9) 0.092(7) Uani 1 1 d .
H41 H 0.7229 0.2540 -0.0621 0.111 Uiso 1 1 calc R
C42 C 0.7408(10) 0.3874(11) -0.0908(7) 0.073(5) Uani 1 1 d .
H42 H 0.7247 0.3711 -0.1258 0.088 Uiso 1 1 calc R
C43 C 0.7644(9) 0.4810(10) -0.0783(6) 0.047(4) Uani 1 1 d .
C44 C 0.7596(10) 0.5629(10) -0.1175(5) 0.062(4) Uani 1 1 d .
H44A H 0.8183 0.5659 -0.1350 0.074 Uiso 1 1 calc R
H44B H 0.7094 0.5500 -0.1441 0.074 Uiso 1 1 calc R
C45 C 1.0084(10) 0.7313(10) -0.0578(6) 0.053(4) Uani 1 1 d .
H45 H 1.0353 0.7082 -0.0258 0.064 Uiso 1 1 calc R
C46 C 1.0658(11) 0.7786(12) -0.0926(7) 0.077(5) Uani 1 1 d .
H46 H 1.1296 0.7874 -0.0837 0.092 Uiso 1 1 calc R
C47 C 1.0276(12) 0.8113(12) -0.1395(7) 0.082(5) Uani 1 1 d .
H47 H 1.0651 0.8420 -0.1634 0.098 Uiso 1 1 calc R
C48 C 0.9327(12) 0.7990(11) -0.1516(6) 0.076(5) Uani 1 1 d .
H48 H 0.9049 0.8217 -0.1834 0.091 Uiso 1 1 calc R
C49 C 0.8794(9) 0.7512(9) -0.1147(6) 0.047(4) Uani 1 1 d .
C50 C 0.7745(9) 0.7411(11) -0.1230(6) 0.061(4) Uani 1 1 d .
H50A H 0.7441 0.8006 -0.1119 0.073 Uiso 1 1 calc R
H50B H 0.7575 0.7310 -0.1603 0.073 Uiso 1 1 calc R
N1 N 0.7140(7) 0.7307(6) 0.0038(4) 0.039(3) Uani 1 1 d .
N2 N 0.7921(7) 0.5059(7) -0.0293(5) 0.046(3) Uani 1 1 d .
N3 N 0.9172(7) 0.7182(7) -0.0684(4) 0.043(3) Uani 1 1 d .
N4 N 0.7427(7) 0.6575(8) -0.0922(4) 0.045(3) Uani 1 1 d .
O1 O 1.2299(6) 0.6637(6) 0.2716(3) 0.048(2) Uani 1 1 d .
O2 O 1.2172(6) 0.7828(5) 0.2124(3) 0.041(2) Uani 1 1 d .
O3 O 0.9043(6) 0.6187(6) 0.0488(3) 0.049(2) Uani 1 1 d .
O4 O 0.9621(7) 0.7655(6) 0.0689(4) 0.067(3) Uani 1 1 d .
O5 O 1.3915(5) 0.8177(5) 0.2938(3) 0.0285(19) Uani 1 1 d .
O6 O 1.3651(6) 0.7846(5) 0.3760(3) 0.039(2) Uani 1 1 d .
O7 O 1.5760(6) 1.1225(5) 0.2592(3) 0.042(2) Uani 1 1 d .
O8 O 1.6071(6) 1.2283(5) 0.3241(3) 0.041(2) Uani 1 1 d .
O9 O 1.3802(5) 0.5897(5) 0.4152(3) 0.034(2) Uani 1 1 d .
O10 O 1.2406(5) 0.5919(6) 0.3732(3) 0.038(2) Uani 1 1 d .
O11 O 1.3651(6) 0.5826(6) 0.6168(3) 0.049(2) Uani 1 1 d .
O12 O 1.2302(6) 0.5462(6) 0.6490(3) 0.046(2) Uani 1 1 d .
O13 O 1.3739(5) 1.0481(5) 0.2203(3) 0.0314(19) Uani 1 1 d .
O14 O 1.2607(6) 0.9843(5) 0.2640(3) 0.035(2) Uani 1 1 d .
O15 O 1.4870(6) 1.3799(5) 0.2877(3) 0.037(2) Uani 1 1 d .
O16 O 1.3812(6) 1.4819(5) 0.3158(3) 0.043(2) Uani 1 1 d .
OW1 O 1.5260(5) 0.6409(5) 0.3470(3) 0.038(2) Uani 1 1 d .
OW2 O 0.838(3) 0.373(2) 0.162(2) 0.55(3) Uani 1 1 d .
OW3 O 0.9872(9) 0.4311(9) 0.3484(7) 0.147(6) Uani 1 1 d .

loop_
_atom_site_aniso_label
_atom_site_aniso_U_11
_atom_site_aniso_U_22
_atom_site_aniso_U_33
_atom_site_aniso_U_23
_atom_site_aniso_U_13
_atom_site_aniso_U_12
Co1 0.0288(10) 0.0423(10) 0.0326(10) -0.0019(8) -0.0090(7) -0.0028(8)
Er1 0.0312(3) 0.0195(3) 0.0214(3) -0.0026(2) -0.0006(2) -0.0017(2)
Er2 0.0340(3) 0.0190(3) 0.0213(3) -0.0009(2) -0.0017(2) 0.0017(2)
C1 0.025(7) 0.036(7) 0.033(7) -0.005(6) -0.006(5) 0.006(6)
C2 0.040(8) 0.038(7) 0.030(7) 0.009(6) -0.001(6) 0.002(6)
C3 0.051(10) 0.031(7) 0.066(11) 0.011(7) -0.005(8) -0.003(7)
C4 0.050(9) 0.032(7) 0.041(8) -0.014(6) -0.009(7) -0.007(6)
C5 0.037(8) 0.033(7) 0.037(7) 0.006(6) -0.006(6) -0.003(6)
C6 0.041(8) 0.035(7) 0.020(6) -0.003(5) -0.005(5) -0.001(6)
C7 0.032(8) 0.026(6) 0.035(8) -0.006(5) -0.001(6) 0.004(6)
C8 0.027(8) 0.057(8) 0.033(8) 0.002(6) -0.005(6) -0.002(7)
C9 0.026(7) 0.018(6) 0.029(7) 0.007(5) 0.008(5) 0.009(5)
C10 0.037(8) 0.040(7) 0.020(7) -0.008(5) 0.011(5) -0.011(6)
C11 0.080(11) 0.052(9) 0.045(9) -0.039(7) 0.023(8) -0.028(8)
C12 0.041(8) 0.021(6) 0.056(9) 0.002(6) -0.002(6) -0.010(6)
C13 0.040(7) 0.014(5) 0.014(6) -0.003(4) 0.001(5) -0.005(5)
C14 0.043(8) 0.019(6) 0.014(6) 0.001(4) 0.003(5) -0.003(5)
C15 0.027(7) 0.024(6) 0.033(7) 0.005(5) 0.001(5) -0.003(5)
C16 0.033(7) 0.032(6) 0.014(6) -0.006(5) -0.012(5) -0.005(5)
C17 0.052(8) 0.024(6) 0.012(6) 0.003(5) -0.008(5) -0.003(6)
C18 0.045(9) 0.037(7) 0.035(8) -0.005(6) 0.008(6) -0.017(6)
C19 0.033(8) 0.040(7) 0.044(9) 0.000(6) 0.005(6) -0.019(6)
C20 0.042(9) 0.045(8) 0.038(8) 0.000(6) -0.003(6) 0.001(7)
C21 0.030(7) 0.030(6) 0.024(7) -0.007(5) -0.002(5) -0.004(5)
C22 0.038(8) 0.022(6) 0.033(7) -0.003(5) 0.004(6) -0.016(5)
C23 0.040(8) 0.034(7) 0.021(7) 0.009(5) -0.001(6) -0.001(6)
C24 0.051(9) 0.021(6) 0.034(8) -0.008(5) 0.003(6) -0.007(6)
C25 0.029(7) 0.021(6) 0.025(6) 0.001(5) -0.005(5) 0.009(5)
C26 0.029(8) 0.018(6) 0.064(9) -0.011(6) 0.010(6) -0.005(5)
C27 0.037(9) 0.045(8) 0.065(10) -0.014(7) 0.023(7) 0.002(7)
C28 0.033(8) 0.022(6) 0.071(10) -0.013(6) 0.007(7) 0.003(6)
C29 0.035(8) 0.014(5) 0.025(6) 0.000(5) 0.002(5) 0.002(5)
C30 0.028(7) 0.013(5) 0.032(7) -0.008(5) -0.006(5) 0.006(5)
C31 0.034(8) 0.034(7) 0.021(7) -0.001(5) 0.003(5) 0.003(6)
C32 0.036(8) 0.024(6) 0.022(6) 0.003(5) 0.000(5) -0.003(6)
C33 0.050(10) 0.039(8) 0.042(9) -0.007(6) -0.001(7) -0.001(7)
C34 0.067(11) 0.046(9) 0.063(11) 0.000(7) -0.001(9) -0.001(8)
C35 0.055(11) 0.047(9) 0.076(12) 0.003(8) 0.031(9) 0.013(8)
C36 0.031(9) 0.072(11) 0.080(13) 0.035(9) -0.009(8) 0.009(8)
C37 0.040(9) 0.038(7) 0.048(9) 0.018(6) -0.003(7) -0.008(6)
C38 0.038(9) 0.065(9) 0.051(9) 0.014(7) -0.013(7) -0.012(7)
C39 0.038(9) 0.050(9) 0.092(13) -0.004(9) -0.015(8) 0.003(7)
C40 0.053(11) 0.041(9) 0.147(19) 0.002(10) -0.003(11) 0.003(8)
C41 0.073(14) 0.039(10) 0.16(2) -0.052(12) -0.019(14) 0.006(9)
C42 0.050(10) 0.061(11) 0.107(15) -0.050(10) -0.009(9) 0.012(9)
C43 0.021(8) 0.052(9) 0.066(11) -0.010(8) -0.008(7) 0.009(7)
C44 0.038(9) 0.095(12) 0.050(10) -0.037(9) -0.014(7) -0.012(8)
C45 0.038(9) 0.066(10) 0.056(10) 0.000(8) 0.000(7) -0.011(8)
C46 0.033(10) 0.115(14) 0.082(14) 0.009(11) -0.003(9) -0.018(9)
C47 0.058(12) 0.105(14) 0.084(14) 0.016(11) 0.012(10) -0.026(11)
C48 0.070(13) 0.097(13) 0.061(11) 0.031(9) 0.004(9) -0.040(10)
C49 0.033(8) 0.053(8) 0.055(10) -0.006(7) -0.006(7) -0.013(7)
C50 0.032(9) 0.092(11) 0.057(10) 0.037(9) -0.014(7) -0.004(8)
N1 0.039(7) 0.028(5) 0.049(7) 0.009(5) -0.008(5) 0.001(5)
N2 0.045(8) 0.037(6) 0.055(8) -0.014(6) -0.007(6) 0.008(5)
N3 0.029(7) 0.056(7) 0.044(7) 0.006(5) -0.004(5) -0.011(5)
N4 0.035(7) 0.066(8) 0.034(7) -0.004(6) 0.004(5) -0.007(6)
O1 0.043(6) 0.065(6) 0.033(5) 0.019(4) -0.014(4) -0.006(5)
O2 0.043(6) 0.035(5) 0.045(6) 0.001(4) -0.009(4) 0.002(4)
O3 0.051(6) 0.057(5) 0.035(5) -0.001(4) -0.021(4) -0.001(5)
O4 0.094(8) 0.046(6) 0.057(7) 0.019(5) -0.029(6) 0.005(6)
O5 0.041(5) 0.028(4) 0.016(4) -0.001(3) -0.011(3) -0.001(4)
O6 0.068(6) 0.022(4) 0.029(5) -0.006(4) 0.019(4) -0.017(4)
O7 0.065(6) 0.040(5) 0.022(5) -0.002(4) 0.014(4) -0.009(4)
O8 0.064(6) 0.024(4) 0.035(5) 0.007(4) -0.012(4) -0.018(4)
O9 0.031(5) 0.035(4) 0.035(5) 0.006(4) -0.004(4) -0.010(4)
O10 0.032(5) 0.057(5) 0.023(5) 0.007(4) -0.004(4) 0.005(4)
O11 0.057(6) 0.069(6) 0.020(5) -0.002(4) -0.002(4) -0.029(5)
O12 0.051(6) 0.065(6) 0.021(5) -0.003(4) 0.004(4) -0.011(5)
O13 0.035(5) 0.026(4) 0.033(5) -0.009(4) 0.006(4) -0.002(4)
O14 0.049(6) 0.022(4) 0.037(5) 0.000(4) 0.014(4) -0.008(4)
O15 0.038(5) 0.029(4) 0.044(5) 0.002(4) 0.005(4) -0.008(4)
O16 0.051(6) 0.027(4) 0.053(6) -0.013(4) 0.011(5) -0.004(4)
OW1 0.032(5) 0.047(5) 0.034(5) -0.012(4) -0.001(4) -0.003(4)
OW2 0.44(6) 0.39(5) 0.84(10) -0.11(5) 0.19(6) -0.04(4)
OW3 0.101(11) 0.097(10) 0.25(2) -0.056(11) 0.056(11) -0.026(8)

loop_
_atom_type_symbol
_atom_type_description
_atom_type_scat_dispersion_real
_atom_type_scat_dispersion_imag
_atom_type_scat_source
C C 0.0033 0.0016 'International Tables Vol C Tables 4.2.6.8 and 6.1.1.4'
H H 0.0000 0.0000 'International Tables Vol C Tables 4.2.6.8 and 6.1.1.4'
N N 0.0061 0.0033 'International Tables Vol C Tables 4.2.6.8 and 6.1.1.4'
O O 0.0106 0.0060 'International Tables Vol C Tables 4.2.6.8 and 6.1.1.4'
Co Co 0.3494 0.9721 'International Tables Vol C Tables 4.2.6.8 and 6.1.1.4'
Er Er -0.2586 4.9576 'International Tables Vol C Tables 4.2.6.8 and 6.1.1.4'

loop_
_geom_angle_atom_site_label_1
_geom_angle_atom_site_label_2
_geom_angle_atom_site_label_3
_geom_angle
_geom_angle_site_symmetry_1
_geom_angle_site_symmetry_3
O3 Co1 N1 108.6(4) . .
O3 Co1 N3 109.0(4) . .
N1 Co1 N3 116.7(4) . .
O3 Co1 N2 91.9(4) . .
N1 Co1 N2 109.4(4) . .
N3 Co1 N2 118.1(4) . .
O3 Co1 N4 168.3(4) . .
N1 Co1 N4 77.2(4) . .
N3 Co1 N4 76.0(4) . .
N2 Co1 N4 76.5(4) . .
O16 Er1 O1 101.1(3) 1_545 .
O16 Er1 O7 76.7(3) 1_545 2_845
O1 Er1 O7 82.1(3) . 2_845
O16 Er1 O10 80.8(3) 1_545 .
O1 Er1 O10 73.9(3) . .
O7 Er1 O10 143.1(3) 2_845 .
O16 Er1 OW1 83.7(3) 1_545 .
O1 Er1 OW1 159.7(3) . .
O7 Er1 OW1 79.8(3) 2_845 .
O10 Er1 OW1 126.4(3) . .
O16 Er1 O6 148.0(3) 1_545 .
O1 Er1 O6 101.9(3) . .
O7 Er1 O6 128.4(3) 2_845 .
O10 Er1 O6 84.5(3) . .
OW1 Er1 O6 82.5(3) . .
O16 Er1 O9 76.7(3) 1_545 .
O1 Er1 O9 128.0(3) . .
O7 Er1 O9 143.1(3) 2_845 .
O10 Er1 O9 54.3(2) . .
OW1 Er1 O9 72.2(3) . .
O6 Er1 O9 71.7(2) . .
O16 Er1 O5 153.4(3) 1_545 .
O1 Er1 O5 82.2(3) . .
O7 Er1 O5 77.7(2) 2_845 .
O10 Er1 O5 124.8(3) . .
OW1 Er1 O5 84.9(2) . .
O6 Er1 O5 52.7(2) . .
O9 Er1 O5 122.1(2) . .
O16 Er1 C24 77.2(3) 1_545 .
O1 Er1 C24 101.2(3) . .
O7 Er1 C24 153.8(3) 2_845 .
O10 Er1 C24 27.3(3) . .
OW1 Er1 C24 99.1(3) . .
O6 Er1 C24 76.8(3) . .
O9 Er1 C24 27.0(3) . .
O5 Er1 C24 128.5(3) . .
O16 Er1 C16 163.5(3) 1_545 .
O1 Er1 C16 95.2(3) . .
O7 Er1 C16 103.0(3) 2_845 .
O10 Er1 C16 106.6(3) . .
OW1 Er1 C16 80.0(3) . .
O6 Er1 C16 25.8(3) . .
O9 Er1 C16 95.5(3) . .
O5 Er1 C16 27.1(3) . .
C24 Er1 C16 102.5(3) . .
O2 Er2 O8 75.9(3) . 2_845
O2 Er2 O15 146.0(3) . 2_845
O8 Er2 O15 74.8(3) 2_845 2_845
O2 Er2 O5 85.8(3) . .
O8 Er2 O5 87.6(2) 2_845 .
O15 Er2 O5 76.1(3) 2_845 .
O2 Er2 O13 131.5(3) . .
O8 Er2 O13 151.4(3) 2_845 .
O15 Er2 O13 80.8(2) 2_845 .
O5 Er2 O13 100.9(2) . .
O2 Er2 O11 107.4(3) . 4_575
O8 Er2 O11 79.6(3) 2_845 4_575
O15 Er2 O11 83.8(3) 2_845 4_575
O5 Er2 O11 158.5(3) . 4_575
O13 Er2 O11 83.2(3) . 4_575
O2 Er2 O12 74.1(3) . 4_575
O8 Er2 O12 111.0(3) 2_845 4_575
O15 Er2 O12 133.2(3) 2_845 4_575
O5 Er2 O12 147.5(3) . 4_575
O13 Er2 O12 75.7(3) . 4_575
O11 Er2 O12 53.9(3) 4_575 4_575
O2 Er2 O14 81.7(3) . .
O8 Er2 O14 153.9(3) 2_845 .
O15 Er2 O14 120.9(3) 2_845 .
O5 Er2 O14 77.4(2) . .
O13 Er2 O14 54.1(2) . .
O11 Er2 O14 120.4(3) 4_575 .
O12 Er2 O14 74.6(3) 4_575 .
O2 Er2 C23 89.8(3) . 4_575
O8 Er2 C23 94.5(3) 2_845 4_575
O15 Er2 C23 109.4(3) 2_845 4_575
O5 Er2 C23 174.4(3) . 4_575
O13 Er2 C23 79.6(3) . 4_575
O11 Er2 C23 26.9(3) 4_575 4_575
O12 Er2 C23 27.1(3) 4_575 4_575
O14 Er2 C23 98.6(3) . 4_575
O2 Er2 C31 106.1(3) . .
O8 Er2 C31 177.0(3) 2_845 .
O15 Er2 C31 102.6(3) 2_845 .
O5 Er2 C31 90.3(3) . .
O13 Er2 C31 27.3(3) . .
O11 Er2 C31 101.7(3) 4_575 .
O12 Er2 C31 71.8(3) 4_575 .
O14 Er2 C31 26.8(3) . .
C23 Er2 C31 87.7(3) 4_575 .
C6 C1 C2 120.3(10) . .
C6 C1 C7 120.6(10) . .
C2 C1 C7 119.0(10) . .
C1 C2 C3 119.7(11) . .
C1 C2 H2 120.1 . .
C3 C2 H2 120.1 . .
C4 C3 C2 118.3(11) . .
C4 C3 H3 120.9 . .
C2 C3 H3 120.9 . .
C3 C4 C5 123.1(11) . .
C3 C4 H4 118.4 . .
C5 C4 H4 118.4 . .
C4 C5 C6 117.6(10) . .
C4 C5 C8 124.0(11) . .
C6 C5 C8 118.4(10) . .
C1 C6 C5 120.7(11) . .
C1 C6 H6 119.6 . .
C5 C6 H6 119.6 . .
O1 C7 O2 125.1(11) . .
O1 C7 C1 117.6(10) . .
O2 C7 C1 117.2(10) . .
O4 C8 O3 123.6(11) . .
O4 C8 C5 122.3(11) . .
O3 C8 C5 114.0(11) . .
C14 C9 C10 118.8(10) . .
C14 C9 C16 122.3(10) . .
C10 C9 C16 118.9(10) . .
C11 C10 C9 119.2(11) . .
C11 C10 H10 120.4 . .
C9 C10 H10 120.4 . .
C12 C11 C10 120.3(12) . .
C12 C11 H11 119.8 . .
C10 C11 H11 119.8 . .
C13 C12 C11 121.6(11) . .
C13 C12 H12 119.2 . .
C11 C12 H12 119.2 . .
C12 C13 C14 119.6(10) . .
C12 C13 C15 121.0(9) . .
C14 C13 C15 119.4(10) . .
C13 C14 C9 120.4(10) . .
C13 C14 H14 119.8 . .
C9 C14 H14 119.8 . .
O7 C15 O8 124.6(11) . .
O7 C15 C13 118.2(9) . .
O8 C15 C13 117.2(10) . .
O6 C16 O5 121.2(9) . .
O6 C16 C9 119.7(9) . .
O5 C16 C9 118.9(10) . .
O6 C16 Er1 57.6(5) . .
O5 C16 Er1 64.7(5) . .
C9 C16 Er1 165.3(7) . .
C18 C17 C22 118.4(10) . .
C18 C17 C23 120.9(11) . .
C22 C17 C23 120.6(11) . .
C17 C18 C19 120.5(11) . .
C17 C18 H18 119.7 . .
C19 C18 H18 119.7 . .
C20 C19 C18 119.4(11) . .
C20 C19 H19 120.3 . .
C18 C19 H19 120.3 . .
C19 C20 C21 120.7(12) . .
C19 C20 H20 119.7 . .
C21 C20 H20 119.7 . .
C22 C21 C20 119.5(11) . .
C22 C21 C24 120.1(10) . .
C20 C21 C24 120.4(10) . .
C21 C22 C17 121.4(11) . .
C21 C22 H22 119.3 . .
C17 C22 H22 119.3 . .
O11 C23 O12 121.7(11) . .
O11 C23 C17 120.2(11) . .
O12 C23 C17 118.0(11) . .
O11 C23 Er2 60.2(6) . 4_576
O12 C23 Er2 61.7(6) . 4_576
C17 C23 Er2 173.4(8) . 4_576
O9 C24 O10 121.2(11) . .
O9 C24 C21 122.1(11) . .
O10 C24 C21 116.7(11) . .
O9 C24 Er1 63.8(6) . .
O10 C24 Er1 57.5(6) . .
C21 C24 Er1 174.2(9) . .
C26 C25 C30 119.5(10) . .
C26 C25 C31 120.4(10) . .
C30 C25 C31 120.1(10) . .
C25 C26 C27 120.3(11) . .
C25 C26 H26 119.8 . .
C27 C26 H26 119.8 . .
C28 C27 C26 120.3(11) . .
C28 C27 H27 119.8 . .
C26 C27 H27 119.8 . .
C27 C28 C29 119.8(10) . .
C27 C28 H28 120.1 . .
C29 C28 H28 120.1 . .
C30 C29 C28 120.2(10) . .
C30 C29 C32 120.6(10) . .
C28 C29 C32 119.1(9) . .
C29 C30 C25 119.7(10) . .
C29 C30 H30 120.1 . .
C25 C30 H30 120.1 . .
O14 C31 O13 119.6(10) . .
O14 C31 C25 121.5(10) . .
O13 C31 C25 118.9(10) . .
O14 C31 Er2 61.4(6) . .
O13 C31 Er2 58.5(5) . .
C25 C31 Er2 176.1(8) . .
O15 C32 O16 123.6(11) . .
O15 C32 C29 118.9(10) . .
O16 C32 C29 117.5(11) . .
N1 C33 C34 122.0(13) . .
N1 C33 H33 119.0 . .
C34 C33 H33 119.0 . .
C35 C34 C33 120.6(14) . .
C35 C34 H34 119.7 . .
C33 C34 H34 119.7 . .
C34 C35 C36 118.7(14) . .
C34 C35 H35 120.6 . .
C36 C35 H35 120.6 . .
C35 C36 C37 118.6(13) . .
C35 C36 H36 120.7 . .
C37 C36 H36 120.7 . .
N1 C37 C36 120.7(13) . .
N1 C37 C38 115.1(12) . .
C36 C37 C38 124.1(12) . .
N4 C38 C37 111.6(10) . .
N4 C38 H38A 109.3 . .
C37 C38 H38A 109.3 . .
N4 C38 H38B 109.3 . .
C37 C38 H38B 109.3 . .
H38A C38 H38B 108.0 . .
N2 C39 C40 120.7(15) . .
N2 C39 H39 119.7 . .
C40 C39 H39 119.7 . .
C41 C40 C39 118.7(17) . .
C41 C40 H40 120.7 . .
C39 C40 H40 120.7 . .
C42 C41 C40 118.9(15) . .
C42 C41 H41 120.5 . .
C40 C41 H41 120.5 . .
C41 C42 C43 120.8(16) . .
C41 C42 H42 119.6 . .
C43 C42 H42 119.6 . .
N2 C43 C42 121.3(14) . .
N2 C43 C44 115.5(11) . .
C42 C43 C44 123.2(14) . .
N4 C44 C43 111.8(11) . .
N4 C44 H44A 109.3 . .
C43 C44 H44A 109.3 . .
N4 C44 H44B 109.3 . .
C43 C44 H44B 109.3 . .
H44A C44 H44B 107.9 . .
N3 C45 C46 122.5(14) . .
N3 C45 H45 118.7 . .
C46 C45 H45 118.7 . .
C47 C46 C45 119.2(15) . .
C47 C46 H46 120.4 . .
C45 C46 H46 120.4 . .
C46 C47 C48 119.6(16) . .
C46 C47 H47 120.2 . .
C48 C47 H47 120.2 . .
C47 C48 C49 118.1(15) . .
C47 C48 H48 121.0 . .
C49 C48 H48 121.0 . .
N3 C49 C48 122.4(13) . .
N3 C49 C50 116.0(12) . .
C48 C49 C50 121.4(13) . .
N4 C50 C49 109.3(10) . .
N4 C50 H50A 109.8 . .
C49 C50 H50A 109.8 . .
N4 C50 H50B 109.8 . .
C49 C50 H50B 109.8 . .
H50A C50 H50B 108.3 . .
C33 N1 C37 119.5(12) . .
C33 N1 Co1 122.3(9) . .
C37 N1 Co1 118.3(9) . .
C39 N2 C43 119.5(12) . .
C39 N2 Co1 123.4(9) . .
C43 N2 Co1 117.2(9) . .
C45 N3 C49 118.2(12) . .
C45 N3 Co1 123.0(9) . .
C49 N3 Co1 118.8(9) . .
C38 N4 C44 112.0(10) . .
C38 N4 C50 112.5(10) . .
C44 N4 C50 112.9(11) . .
C38 N4 Co1 106.2(7) . .
C44 N4 Co1 104.5(8) . .
C50 N4 Co1 108.1(7) . .
C7 O1 Er1 146.0(8) . .
C7 O2 Er2 139.3(7) . .
C8 O3 Co1 126.2(8) . .
C16 O5 Er2 141.6(6) . .
C16 O5 Er1 88.1(6) . .
Er2 O5 Er1 122.9(3) . .
C16 O6 Er1 96.6(6) . .
C15 O7 Er1 148.7(7) . 2_855
C15 O8 Er2 137.1(7) . 2_855
C24 O9 Er1 89.3(7) . .
C24 O10 Er1 95.2(7) . .
C23 O11 Er2 92.9(7) . 4_576
C23 O12 Er2 91.1(7) . 4_576
C31 O13 Er2 94.2(6) . .
C31 O14 Er2 91.8(7) . .
C32 O15 Er2 160.7(7) . 2_855
C32 O16 Er1 159.6(8) . 1_565

loop_
_geom_bond_atom_site_label_1
_geom_bond_atom_site_label_2
_geom_bond_distance
_geom_bond_site_symmetry_2
Co1 O3 1.955(7) .
Co1 N1 2.058(10) .
Co1 N3 2.072(10) .
Co1 N2 2.091(10) .
Co1 N4 2.235(10) .
Er1 O16 2.212(7) 1_545
Er1 O1 2.233(7) .
Er1 O7 2.287(8) 2_845
Er1 O10 2.339(8) .
Er1 OW1 2.377(7) .
Er1 O6 2.381(7) .
Er1 O9 2.478(7) .
Er1 O5 2.536(7) .
Er1 C24 2.762(13) .
Er1 C16 2.802(10) .
Er2 O2 2.290(8) .
Er2 O8 2.291(7) 2_845
Er2 O15 2.328(8) 2_845
Er2 O5 2.369(7) .
Er2 O13 2.374(7) .
Er2 O11 2.395(8) 4_575
Er2 O12 2.428(8) 4_575
Er2 O14 2.438(7) .
Er2 C23 2.756(11) 4_575
Er2 C31 2.777(11) .
C1 C6 1.369(14) .
C1 C2 1.378(14) .
C1 C7 1.517(14) .
C2 C3 1.405(15) .
C2 H2 0.9300 .
C3 C4 1.368(16) .
C3 H3 0.9300 .
C4 C5 1.370(15) .
C4 H4 0.9300 .
C5 C6 1.403(14) .
C5 C8 1.517(15) .
C6 H6 0.9300 .
C7 O1 1.239(12) .
C7 O2 1.254(12) .
C8 O4 1.216(13) .
C8 O3 1.296(13) .
C9 C14 1.388(14) .
C9 C10 1.400(14) .
C9 C16 1.517(13) .
C10 C11 1.380(14) .
C10 H10 0.9300 .
C11 C12 1.355(16) .
C11 H11 0.9300 .
C12 C13 1.353(15) .
C12 H12 0.9300 .
C13 C14 1.375(12) .
C13 C15 1.522(14) .
C14 H14 0.9300 .
C15 O7 1.248(12) .
C15 O8 1.252(11) .
C16 O6 1.229(12) .
C16 O5 1.279(12) .
C17 C18 1.367(15) .
C17 C22 1.402(15) .
C17 C23 1.506(14) .
C18 C19 1.403(15) .
C18 H18 0.9300 .
C19 C20 1.369(16) .
C19 H19 0.9300 .
C20 C21 1.378(15) .
C20 H20 0.9300 .
C21 C22 1.360(14) .
C21 C24 1.495(16) .
C22 H22 0.9300 .
C23 O11 1.249(13) .
C23 O12 1.256(13) .
C23 Er2 2.756(11) 4_576
C24 O9 1.253(13) .
C24 O10 1.273(13) .
C25 C26 1.380(15) .
C25 C30 1.408(13) .
C25 C31 1.477(14) .
C26 C27 1.397(15) .
C26 H26 0.9300 .
C27 C28 1.374(15) .
C27 H27 0.9300 .
C28 C29 1.399(15) .
C28 H28 0.9300 .
C29 C30 1.385(13) .
C29 C32 1.517(14) .
C30 H30 0.9300 .
C31 O14 1.254(12) .
C31 O13 1.278(13) .
C32 O15 1.246(12) .
C32 O16 1.250(12) .
C33 N1 1.318(15) .
C33 C34 1.364(17) .
C33 H33 0.9300 .
C34 C35 1.353(18) .
C34 H34 0.9300 .
C35 C36 1.384(19) .
C35 H35 0.9300 .
C36 C37 1.400(17) .
C36 H36 0.9300 .
C37 N1 1.348(14) .
C37 C38 1.493(17) .
C38 N4 1.462(15) .
C38 H38A 0.9700 .
C38 H38B 0.9700 .
C39 N2 1.323(16) .
C39 C40 1.403(18) .
C39 H39 0.9300 .
C40 C41 1.35(2) .
C40 H40 0.9300 .
C41 C42 1.34(2) .
C41 H41 0.9300 .
C42 C43 1.354(17) .
C42 H42 0.9300 .
C43 N2 1.324(16) .
C43 C44 1.494(18) .
C44 N4 1.468(15) .
C44 H44A 0.9700 .
C44 H44B 0.9700 .
C45 N3 1.324(14) .
C45 C46 1.395(19) .
C45 H45 0.9300 .
C46 C47 1.36(2) .
C46 H46 0.9300 .
C47 C48 1.379(19) .
C47 H47 0.9300 .
C48 C49 1.401(18) .
C48 H48 0.9300 .
C49 N3 1.340(15) .
C49 C50 1.502(16) .
C50 N4 1.470(15) .
C50 H50A 0.9700 .
C50 H50B 0.9700 .
O7 Er1 2.287(8) 2_855
O8 Er2 2.291(7) 2_855
O11 Er2 2.395(8) 4_576
O12 Er2 2.428(8) 4_576
O15 Er2 2.328(8) 2_855
O16 Er1 2.212(7) 1_565

loop_
_geom_torsion_atom_site_label_1
_geom_torsion_atom_site_label_2
_geom_torsion_atom_site_label_3
_geom_torsion_atom_site_label_4
_geom_torsion
_geom_torsion_site_symmetry_1
_geom_torsion_site_symmetry_4
C6 C1 C2 C3 5.9(18) . .
C7 C1 C2 C3 -176.9(11) . .
C1 C2 C3 C4 -3.1(19) . .
C2 C3 C4 C5 0(2) . .
C3 C4 C5 C6 0(2) . .
C3 C4 C5 C8 -176.2(13) . .
C2 C1 C6 C5 -5.5(18) . .
C7 C1 C6 C5 177.3(11) . .
C4 C5 C6 C1 2.3(18) . .
C8 C5 C6 C1 179.2(11) . .
C6 C1 C7 O1 179.6(11) . .
C2 C1 C7 O1 2.4(17) . .
C6 C1 C7 O2 -3.8(17) . .
C2 C1 C7 O2 179.0(11) . .
C4 C5 C8 O4 164.2(13) . .
C6 C5 C8 O4 -12(2) . .
C4 C5 C8 O3 -14.3(18) . .
C6 C5 C8 O3 169.1(11) . .
C14 C9 C10 C11 2.8(16) . .
C16 C9 C10 C11 -179.5(11) . .
C9 C10 C11 C12 -1.1(19) . .
C10 C11 C12 C13 1(2) . .
C11 C12 C13 C14 -2.3(18) . .
C11 C12 C13 C15 179.9(11) . .
C12 C13 C14 C9 4.0(16) . .
C15 C13 C14 C9 -178.1(9) . .
C10 C9 C14 C13 -4.2(16) . .
C16 C9 C14 C13 178.1(9) . .
C12 C13 C15 O7 -174.5(10) . .
C14 C13 C15 O7 7.6(15) . .
C12 C13 C15 O8 4.7(16) . .
C14 C13 C15 O8 -173.2(10) . .
C14 C9 C16 O6 163.1(10) . .
C10 C9 C16 O6 -14.5(15) . .
C14 C9 C16 O5 -12.6(15) . .
C10 C9 C16 O5 169.8(10) . .
C14 C9 C16 Er1 88(3) . .
C10 C9 C16 Er1 -89(3) . .
O16 Er1 C16 O6 -83.2(14) 1_545 .
O1 Er1 C16 O6 106.6(7) . .
O7 Er1 C16 O6 -170.3(7) 2_845 .
O10 Er1 C16 O6 31.9(7) . .
OW1 Er1 C16 O6 -93.3(7) . .
O9 Er1 C16 O6 -22.5(7) . .
O5 Er1 C16 O6 168.3(11) . .
C24 Er1 C16 O6 3.9(7) . .
O16 Er1 C16 O5 108.5(11) 1_545 .
O1 Er1 C16 O5 -61.6(6) . .
O7 Er1 C16 O5 21.4(6) 2_845 .
O10 Er1 C16 O5 -136.4(6) . .
OW1 Er1 C16 O5 98.4(6) . .
O6 Er1 C16 O5 -168.3(11) . .
O9 Er1 C16 O5 169.3(6) . .
C24 Er1 C16 O5 -164.3(6) . .
O16 Er1 C16 C9 0(4) 1_545 .
O1 Er1 C16 C9 -170(3) . .
O7 Er1 C16 C9 -87(3) 2_845 .
O10 Er1 C16 C9 115(3) . .
OW1 Er1 C16 C9 -10(3) . .
O6 Er1 C16 C9 84(3) . .
O9 Er1 C16 C9 61(3) . .
O5 Er1 C16 C9 -108(3) . .
C24 Er1 C16 C9 88(3) . .
C22 C17 C18 C19 1.5(17) . .
C23 C17 C18 C19 176.9(10) . .
C17 C18 C19 C20 -4.2(18) . .
C18 C19 C20 C21 4.6(18) . .
C19 C20 C21 C22 -2.4(17) . .
C19 C20 C21 C24 -179.7(11) . .
C20 C21 C22 C17 -0.3(17) . .
C24 C21 C22 C17 177.0(10) . .
C18 C17 C22 C21 0.7(17) . .
C23 C17 C22 C21 -174.7(10) . .
C18 C17 C23 O11 169.9(11) . .
C22 C17 C23 O11 -14.9(17) . .
C18 C17 C23 O12 -11.7(16) . .
C22 C17 C23 O12 163.5(11) . .
C18 C17 C23 Er2 -98(8) . 4_576
C22 C17 C23 Er2 77(8) . 4_576
C22 C21 C24 O9 25.1(16) . .
C20 C21 C24 O9 -157.6(11) . .
C22 C21 C24 O10 -154.1(10) . .
C20 C21 C24 O10 23.2(16) . .
C22 C21 C24 Er1 -154(7) . .
C20 C21 C24 Er1 23(8) . .
O16 Er1 C24 O9 85.9(6) 1_545 .
O1 Er1 C24 O9 -175.2(6) . .
O7 Er1 C24 O9 90.0(9) 2_845 .
O10 Er1 C24 O9 -179.3(11) . .
OW1 Er1 C24 O9 4.5(6) . .
O6 Er1 C24 O9 -75.5(6) . .
O5 Er1 C24 O9 -86.3(7) . .
C16 Er1 C24 O9 -77.2(6) . .
O16 Er1 C24 O10 -94.9(6) 1_545 .
O1 Er1 C24 O10 4.1(7) . .
O7 Er1 C24 O10 -90.8(10) 2_845 .
OW1 Er1 C24 O10 -176.2(6) . .
O6 Er1 C24 O10 103.8(7) . .
O9 Er1 C24 O10 179.3(11) . .
O5 Er1 C24 O10 93.0(7) . .
C16 Er1 C24 O10 102.0(6) . .
O16 Er1 C24 C21 -95(7) 1_545 .
O1 Er1 C24 C21 4(7) . .
O7 Er1 C24 C21 -91(7) 2_845 .
O10 Er1 C24 C21 0(7) . .
OW1 Er1 C24 C21 -176(7) . .
O6 Er1 C24 C21 104(7) . .
O9 Er1 C24 C21 179(100) . .
O5 Er1 C24 C21 93(7) . .
C16 Er1 C24 C21 102(7) . .
C30 C25 C26 C27 -0.1(17) . .
C31 C25 C26 C27 180.0(11) . .
C25 C26 C27 C28 -2.0(19) . .
C26 C27 C28 C29 1(2) . .
C27 C28 C29 C30 1.9(18) . .
C27 C28 C29 C32 -175.0(11) . .
C28 C29 C30 C25 -3.9(16) . .
C32 C29 C30 C25 172.9(9) . .
C26 C25 C30 C29 3.1(15) . .
C31 C25 C30 C29 -177.1(9) . .
C26 C25 C31 O14 -24.8(16) . .
C30 C25 C31 O14 155.4(10) . .
C26 C25 C31 O13 157.9(11) . .
C30 C25 C31 O13 -22.0(15) . .
C26 C25 C31 Er2 111(12) . .
C30 C25 C31 Er2 -69(12) . .
O2 Er2 C31 O14 25.2(7) . .
O8 Er2 C31 O14 -107(6) 2_845 .
O15 Er2 C31 O14 -136.4(6) 2_845 .
O5 Er2 C31 O14 -60.5(6) . .
O13 Er2 C31 O14 -174.1(11) . .
O11 Er2 C31 O14 137.4(6) 4_575 .
O12 Er2 C31 O14 91.9(7) 4_575 .
C23 Er2 C31 O14 114.3(7) 4_575 .
O2 Er2 C31 O13 -160.7(6) . .
O8 Er2 C31 O13 67(7) 2_845 .
O15 Er2 C31 O13 37.7(7) 2_845 .
O5 Er2 C31 O13 113.6(6) . .
O11 Er2 C31 O13 -48.5(7) 4_575 .
O12 Er2 C31 O13 -94.0(7) 4_575 .
O14 Er2 C31 O13 174.1(11) . .
C23 Er2 C31 O13 -71.6(7) 4_575 .
O2 Er2 C31 C25 -112(12) . .
O8 Er2 C31 C25 116(12) 2_845 .
O15 Er2 C31 C25 86(12) 2_845 .
O5 Er2 C31 C25 162(12) . .
O13 Er2 C31 C25 49(12) . .
O11 Er2 C31 C25 0(12) 4_575 .
O12 Er2 C31 C25 -45(12) 4_575 .
O14 Er2 C31 C25 -137(13) . .
C23 Er2 C31 C25 -23(12) 4_575 .
C30 C29 C32 O15 -2.1(15) . .
C28 C29 C32 O15 174.8(10) . .
C30 C29 C32 O16 179.7(10) . .
C28 C29 C32 O16 -3.4(15) . .
N1 C33 C34 C35 1(2) . .
C33 C34 C35 C36 -1(2) . .
C34 C35 C36 C37 0(2) . .
C35 C36 C37 N1 0.4(19) . .
C35 C36 C37 C38 176.3(12) . .
N1 C37 C38 N4 -28.6(15) . .
C36 C37 C38 N4 155.3(12) . .
N2 C39 C40 C41 4(2) . .
C39 C40 C41 C42 -2(3) . .
C40 C41 C42 C43 -1(3) . .
C41 C42 C43 N2 3(2) . .
C41 C42 C43 C44 -175.5(15) . .
N2 C43 C44 N4 -27.1(17) . .
C42 C43 C44 N4 151.9(13) . .
N3 C45 C46 C47 -1(3) . .
C45 C46 C47 C48 1(3) . .
C46 C47 C48 C49 -1(3) . .
C47 C48 C49 N3 1(2) . .
C47 C48 C49 C50 175.5(14) . .
N3 C49 C50 N4 -27.8(17) . .
C48 C49 C50 N4 156.9(14) . .
C34 C33 N1 C37 -1.2(18) . .
C34 C33 N1 Co1 179.1(9) . .
C36 C37 N1 C33 0.2(17) . .
C38 C37 N1 C33 -176.0(11) . .
C36 C37 N1 Co1 -180.0(9) . .
C38 C37 N1 Co1 3.8(14) . .
O3 Co1 N1 C33 23.4(10) . .
N3 Co1 N1 C33 -100.2(10) . .
N2 Co1 N1 C33 122.4(9) . .
N4 Co1 N1 C33 -167.1(10) . .
O3 Co1 N1 C37 -156.4(8) . .
N3 Co1 N1 C37 80.1(9) . .
N2 Co1 N1 C37 -57.4(9) . .
N4 Co1 N1 C37 13.1(8) . .
C40 C39 N2 C43 -2(2) . .
C40 C39 N2 Co1 178.0(10) . .
C42 C43 N2 C39 -2(2) . .
C44 C43 N2 C39 177.3(12) . .
C42 C43 N2 Co1 178.3(10) . .
C44 C43 N2 Co1 -2.8(15) . .
O3 Co1 N2 C39 21.1(11) . .
N1 Co1 N2 C39 -89.3(11) . .
N3 Co1 N2 C39 133.9(11) . .
N4 Co1 N2 C39 -160.3(12) . .
O3 Co1 N2 C43 -158.8(10) . .
N1 Co1 N2 C43 90.7(10) . .
N3 Co1 N2 C43 -46.0(11) . .
N4 Co1 N2 C43 19.7(9) . .
C46 C45 N3 C49 1(2) . .
C46 C45 N3 Co1 -178.0(11) . .
C48 C49 N3 C45 0(2) . .
C50 C49 N3 C45 -175.6(12) . .
C48 C49 N3 Co1 178.2(11) . .
C50 C49 N3 Co1 3.0(16) . .
O3 Co1 N3 C45 1.5(11) . .
N1 Co1 N3 C45 124.9(10) . .
N2 Co1 N3 C45 -101.5(10) . .
N4 Co1 N3 C45 -167.5(11) . .
O3 Co1 N3 C49 -177.0(9) . .
N1 Co1 N3 C49 -53.7(11) . .
N2 Co1 N3 C49 80.0(10) . .
N4 Co1 N3 C49 14.0(10) . .
C37 C38 N4 C44 149.8(11) . .
C37 C38 N4 C50 -81.8(13) . .
C37 C38 N4 Co1 36.3(12) . .
C43 C44 N4 C38 -74.9(13) . .
C43 C44 N4 C50 156.9(10) . .
C43 C44 N4 Co1 39.7(12) . .
C49 C50 N4 C38 153.6(11) . .
C49 C50 N4 C44 -78.5(14) . .
C49 C50 N4 Co1 36.6(13) . .
O3 Co1 N4 C38 95(2) . .
N1 Co1 N4 C38 -26.6(8) . .
N3 Co1 N4 C38 -148.6(9) . .
N2 Co1 N4 C38 87.3(8) . .
O3 Co1 N4 C44 -24(2) . .
N1 Co1 N4 C44 -145.2(9) . .
N3 Co1 N4 C44 92.8(8) . .
N2 Co1 N4 C44 -31.3(8) . .
O3 Co1 N4 C50 -144.5(18) . .
N1 Co1 N4 C50 94.4(9) . .
N3 Co1 N4 C50 -27.7(8) . .
N2 Co1 N4 C50 -151.7(9) . .
O2 C7 O1 Er1 -32(2) . .
C1 C7 O1 Er1 144.5(11) . .
O16 Er1 O1 C7 -117.9(14) 1_545 .
O7 Er1 O1 C7 -43.2(14) 2_845 .
O10 Er1 O1 C7 165.1(15) . .
OW1 Er1 O1 C7 -16(2) . .
O6 Er1 O1 C7 84.5(15) . .
O9 Er1 O1 C7 160.4(13) . .
O5 Er1 O1 C7 35.4(14) . .
C24 Er1 O1 C7 163.2(14) . .
C16 Er1 O1 C7 59.3(15) . .
O1 C7 O2 Er2 29(2) . .
C1 C7 O2 Er2 -147.4(9) . .
O8 Er2 O2 C7 54.3(11) 2_845 .
O15 Er2 O2 C7 23.1(14) 2_845 .
O5 Er2 O2 C7 -34.3(12) . .
O13 Er2 O2 C7 -135.1(11) . .
O11 Er2 O2 C7 128.4(11) 4_575 .
O12 Er2 O2 C7 171.4(12) 4_575 .
O14 Er2 O2 C7 -112.2(12) . .
C23 Er2 O2 C7 149.0(12) 4_575 .
C31 Er2 O2 C7 -123.4(12) . .
O4 C8 O3 Co1 0.2(19) . .
C5 C8 O3 Co1 178.6(8) . .
N1 Co1 O3 C8 -72.4(11) . .
N3 Co1 O3 C8 55.7(11) . .
N2 Co1 O3 C8 176.4(11) . .
N4 Co1 O3 C8 169.3(17) . .
O6 C16 O5 Er2 134.9(10) . .
C9 C16 O5 Er2 -49.4(16) . .
Er1 C16 O5 Er2 146.5(11) . .
O6 C16 O5 Er1 -11.6(11) . .
C9 C16 O5 Er1 164.1(9) . .
O2 Er2 O5 C16 -100.2(11) . .
O8 Er2 O5 C16 -176.3(12) 2_845 .
O15 Er2 O5 C16 108.8(11) 2_845 .
O13 Er2 O5 C16 31.3(12) . .
O11 Er2 O5 C16 130.5(12) 4_575 .
O12 Er2 O5 C16 -49.1(13) 4_575 .
O14 Er2 O5 C16 -17.8(11) . .
C23 Er2 O5 C16 -63(3) 4_575 .
C31 Er2 O5 C16 5.9(12) . .
O2 Er2 O5 Er1 38.7(4) . .
O8 Er2 O5 Er1 -37.3(4) 2_845 .
O15 Er2 O5 Er1 -112.3(4) 2_845 .
O13 Er2 O5 Er1 170.2(3) . .
O11 Er2 O5 Er1 -90.5(8) 4_575 .
O12 Er2 O5 Er1 89.9(5) 4_575 .
O14 Er2 O5 Er1 121.1(4) . .
C23 Er2 O5 Er1 76(3) 4_575 .
C31 Er2 O5 Er1 144.8(4) . .
O16 Er1 O5 C16 -143.0(7) 1_545 .
O1 Er1 O5 C16 117.8(6) . .
O7 Er1 O5 C16 -158.6(6) 2_845 .
O10 Er1 O5 C16 53.6(7) . .
OW1 Er1 O5 C16 -78.0(6) . .
O6 Er1 O5 C16 6.4(6) . .
O9 Er1 O5 C16 -12.6(7) . .
C24 Er1 O5 C16 19.7(8) . .
O16 Er1 O5 Er2 61.1(7) 1_545 .
O1 Er1 O5 Er2 -38.1(4) . .
O7 Er1 O5 Er2 45.5(4) 2_845 .
O10 Er1 O5 Er2 -102.3(4) . .
OW1 Er1 O5 Er2 126.1(4) . .
O6 Er1 O5 Er2 -149.5(5) . .
O9 Er1 O5 Er2 -168.5(3) . .
C24 Er1 O5 Er2 -136.2(4) . .
C16 Er1 O5 Er2 -155.9(8) . .
O5 C16 O6 Er1 12.4(11) . .
C9 C16 O6 Er1 -163.2(8) . .
O16 Er1 O6 C16 147.8(7) 1_545 .
O1 Er1 O6 C16 -77.2(7) . .
O7 Er1 O6 C16 12.1(8) 2_845 .
O10 Er1 O6 C16 -149.5(7) . .
OW1 Er1 O6 C16 82.7(7) . .
O9 Er1 O6 C16 156.4(7) . .
O5 Er1 O6 C16 -6.7(6) . .
C24 Er1 O6 C16 -176.1(7) . .
O8 C15 O7 Er1 7(2) . 2_855
C13 C15 O7 Er1 -173.5(9) . 2_855
O7 C15 O8 Er2 25.4(18) . 2_855
C13 C15 O8 Er2 -153.8(8) . 2_855
O10 C24 O9 Er1 -0.7(10) . .
C21 C24 O9 Er1 -179.9(9) . .
O16 Er1 O9 C24 -87.8(6) 1_545 .
O1 Er1 O9 C24 6.0(7) . .
O7 Er1 O9 C24 -132.7(7) 2_845 .
O10 Er1 O9 C24 0.4(6) . .
OW1 Er1 O9 C24 -175.3(7) . .
O6 Er1 O9 C24 96.9(6) . .
O5 Er1 O9 C24 112.7(6) . .
C16 Er1 O9 C24 107.0(6) . .
O9 C24 O10 Er1 0.8(11) . .
C21 C24 O10 Er1 -180.0(8) . .
O16 Er1 O10 C24 79.8(6) 1_545 .
O1 Er1 O10 C24 -175.8(7) . .
O7 Er1 O10 C24 132.7(6) 2_845 .
OW1 Er1 O10 C24 4.6(7) . .
O6 Er1 O10 C24 -71.8(6) . .
O9 Er1 O10 C24 -0.4(6) . .
O5 Er1 O10 C24 -107.7(6) . .
C16 Er1 O10 C24 -85.1(7) . .
O12 C23 O11 Er2 -5.9(12) . 4_576
C17 C23 O11 Er2 172.4(9) . 4_576
O11 C23 O12 Er2 5.8(12) . 4_576
C17 C23 O12 Er2 -172.5(9) . 4_576
O14 C31 O13 Er2 5.9(11) . .
C25 C31 O13 Er2 -176.7(8) . .
O2 Er2 O13 C31 25.1(8) . .
O8 Er2 O13 C31 -174.3(6) 2_845 .
O15 Er2 O13 C31 -142.8(7) 2_845 .
O5 Er2 O13 C31 -68.9(7) . .
O11 Er2 O13 C31 132.4(7) 4_575 .
O12 Er2 O13 C31 78.0(7) 4_575 .
O14 Er2 O13 C31 -3.3(6) . .
C23 Er2 O13 C31 105.4(7) 4_575 .
O13 C31 O14 Er2 -5.8(11) . .
C25 C31 O14 Er2 176.9(9) . .
O2 Er2 O14 C31 -155.6(7) . .
O8 Er2 O14 C31 173.5(7) 2_845 .
O15 Er2 O14 C31 51.7(7) 2_845 .
O5 Er2 O14 C31 116.9(7) . .
O13 Er2 O14 C31 3.3(6) . .
O11 Er2 O14 C31 -50.2(7) 4_575 .
O12 Er2 O14 C31 -79.9(7) 4_575 .
C23 Er2 O14 C31 -67.1(7) 4_575 .
O16 C32 O15 Er2 31(3) . 2_855
C29 C32 O15 Er2 -147.2(17) . 2_855
O15 C32 O16 Er1 56(3) . 1_565
C29 C32 O16 Er1 -126(2) . 1_565
